data_4106586
loop_
_publ_author_name
'Michael K. Coggins'
'Julie A. Kovacs'

_publ_contact_author_address
;
Department of Chemistry
University of Washington
Seattle
Washington, 98195, USA
;
_publ_contact_author_email kaminsky@chem.washington.edu
_publ_contact_author_fax 00(206)6858665
_publ_contact_author_name 'Werner Kaminsky'
_publ_contact_author_phone 00(206)5437585
_publ_section_title
;
 Structural and Spectroscopic Characterization of Metastable
 Thiolate-Ligated Manganese(III)-Alkylperoxo Species
;
_journal_name_full 'Journal of the American Chemical Society'
_journal_page_first 12470
_journal_page_last 12473
_journal_paper_doi 10.1021/ja205520u
_journal_volume 133
_journal_year 2011
_chemical_formula_moiety 'C36 H40 Mn N4 O2 S, C24 H20 B, C4 H10 O, C2 H3 N'
_chemical_formula_sum 'C66 H73 B Mn N5 O3 S'
_chemical_formula_weight 1082.1
_chemical_name_common michael039
_chemical_name_systematic
;
 michael039
;
_space_group_IT_number 2
_symmetry_cell_setting triclinic
_symmetry_Int_Tables_number 2
_symmetry_space_group_name_Hall '-P 1'
_symmetry_space_group_name_H-M 'P -1'
_atom_sites_solution_hydrogens geom
_atom_sites_solution_primary direct
_atom_sites_solution_secondary difmap
_audit_conform_dict_location ftp://ftp.iucr.org/pub/cif_core.dic
_audit_conform_dict_name cif_core.dic
_audit_conform_dict_version 2.4
_audit_creation_date 2011-05-17T13:42:23-00:00
_audit_creation_method 'WinGX routine CIF_UPDATE'
_cell_angle_alpha 69.84(2)
_cell_angle_beta 83.47(2)
_cell_angle_gamma 78.29(2)
_cell_formula_units_Z 4
_cell_length_a 15.098(5)
_cell_length_b 20.289(7)
_cell_length_c 20.645(7)
_cell_measurement_reflns_used 421
_cell_measurement_temperature 110(2)
_cell_measurement_theta_max 20
_cell_measurement_theta_min 3
_cell_volume 5806(4)
_computing_cell_refinement 'SAINT (Bruker, 2007)'
_computing_data_collection 'APEX2 (Bruker, 2007)'
_computing_data_reduction 'SAINT (Bruker, 2007)'
_computing_molecular_graphics 'ORTEP-3 for Windows (Farrugia, 1997)'
_computing_publication_material 'SHELXL-97 (Sheldrick, 1997)'
_computing_structure_refinement 'SHELXL-97 (Sheldrick, 2008)'
_computing_structure_solution 'SHELXS97 (Sheldrick, 1997)'
_diffrn_ambient_temperature 110(2)
_diffrn_measured_fraction_theta_full 0.909
_diffrn_measured_fraction_theta_max 0.878
_diffrn_measurement_device_type 'Bruker APEXII CCD area-detector'
_diffrn_measurement_method '\f and \w scans'
_diffrn_radiation_monochromator graphite
_diffrn_radiation_type MoK\a
_diffrn_radiation_wavelength 0.71073
_diffrn_reflns_av_R_equivalents 0.4497
_diffrn_reflns_av_unetI/netI 0.7641
_diffrn_reflns_limit_h_max 18
_diffrn_reflns_limit_h_min -18
_diffrn_reflns_limit_k_max 24
_diffrn_reflns_limit_k_min -24
_diffrn_reflns_limit_l_max 23
_diffrn_reflns_limit_l_min -25
_diffrn_reflns_number 52214
_diffrn_reflns_theta_full 25
_diffrn_reflns_theta_max 25.74
_diffrn_reflns_theta_min 1.9
_diffrn_source 'fine-focus sealed tube'
_exptl_absorpt_coefficient_mu 0.314
_exptl_absorpt_correction_T_max 0.9906
_exptl_absorpt_correction_T_min 0.9845
_exptl_absorpt_correction_type multi-scan
_exptl_absorpt_process_details '(SADABS; Bruker, 2007)'
_exptl_crystal_colour green
_exptl_crystal_density_diffrn 1.238
_exptl_crystal_description needle
_exptl_crystal_F_000 2296
_exptl_crystal_size_max 0.05
_exptl_crystal_size_mid 0.04
_exptl_crystal_size_min 0.03
_refine_diff_density_max 0.825
_refine_diff_density_min -0.59
_refine_diff_density_rms 0.109
_refine_ls_extinction_method none
_refine_ls_goodness_of_fit_ref 0.976
_refine_ls_hydrogen_treatment constr
_refine_ls_matrix_type full
_refine_ls_number_parameters 1404
_refine_ls_number_reflns 19485
_refine_ls_number_restraints 550
_refine_ls_restrained_S_all 0.964
_refine_ls_R_factor_all 0.4381
_refine_ls_R_factor_gt 0.162
_refine_ls_shift/su_max 0.007
_refine_ls_shift/su_mean 0
_refine_ls_structure_factor_coef Fsqd
_refine_ls_weighting_details 'calc w=1/[\s^2^(Fo^2^)+(0.1400P)^2^+0.0000P] where P=(Fo^2^+2Fc^2^)/3'
_refine_ls_weighting_scheme calc
_refine_ls_wR_factor_gt 0.3001
_refine_ls_wR_factor_ref 0.4441
_reflns_number_gt 4473
_reflns_number_total 19485
_reflns_threshold_expression >2\s(I)
_cod_data_source_file ja205520u_si_003.cif
_cod_data_source_block michael039_0m
_cod_original_cell_volume 5806(3)
_cod_database_code 4106586

loop_
_symmetry_equiv_pos_as_xyz
'x, y, z'
'-x, -y, -z'

loop_
_atom_site_label
_atom_site_type_symbol
_atom_site_fract_x
_atom_site_fract_y
_atom_site_fract_z
_atom_site_U_iso_or_equiv
_atom_site_adp_type
_atom_site_occupancy
_atom_site_symmetry_multiplicity
_atom_site_calc_flag
_atom_site_refinement_flags
C1 C 0.2876(13) 0.2310(8) 0.5894(9) 0.034(3) Uani 1 1 d U
H1A H 0.2785 0.2588 0.6209 0.051 Uiso 1 1 calc R
H1B H 0.2337 0.2428 0.5625 0.051 Uiso 1 1 calc R
H1C H 0.3403 0.2423 0.5581 0.051 Uiso 1 1 calc R
C2 C 0.3950(13) 0.1332(10) 0.6688(9) 0.038(4) Uani 1 1 d U
H2A H 0.4046 0.0828 0.6976 0.057 Uiso 1 1 calc R
H2B H 0.3918 0.1629 0.698 0.057 Uiso 1 1 calc R
H2C H 0.4454 0.142 0.6345 0.057 Uiso 1 1 calc R
C3 C 0.3034(13) 0.1524(9) 0.6308(10) 0.030(2) Uani 1 1 d U
C4 C 0.2336(12) 0.1315(9) 0.6836(9) 0.025(3) Uani 1 1 d U
C5 C 0.2157(15) 0.1660(10) 0.7422(10) 0.049(5) Uani 1 1 d U
H5A H 0.156 0.1967 0.7373 0.073 Uiso 1 1 calc R
H5B H 0.2623 0.1945 0.7385 0.073 Uiso 1 1 calc R
H5C H 0.2175 0.1283 0.7873 0.073 Uiso 1 1 calc R
C6 C 0.1128(12) 0.0639(9) 0.7367(9) 0.031(4) Uani 1 1 d U
H6A H 0.0861 0.1029 0.7552 0.038 Uiso 1 1 calc R
H6B H 0.1389 0.0218 0.7752 0.038 Uiso 1 1 calc R
C7 C 0.0405(12) 0.0451(9) 0.7027(9) 0.027(3) Uani 1 1 d U
H7A H -0.0054 0.0245 0.7381 0.033 Uiso 1 1 calc R
H7B H 0.0096 0.0887 0.6682 0.033 Uiso 1 1 calc R
C8 C 0.0275(12) -0.0087(8) 0.6188(9) 0.026(3) Uani 1 1 d U
H8A H -0.0322 -0.0173 0.6418 0.031 Uiso 1 1 calc R
H8B H 0.0537 -0.049 0.602 0.031 Uiso 1 1 calc R
C9 C 0.0143(12) 0.0591(9) 0.5579(10) 0.028(3) Uani 1 1 d U
C10 C -0.0653(13) 0.0762(10) 0.5216(10) 0.038(4) Uani 1 1 d U
H10 H -0.1076 0.0447 0.5332 0.046 Uiso 1 1 calc R
C11 C -0.0790(12) 0.1381(9) 0.4704(9) 0.027(3) Uani 1 1 d U
H11 H -0.133 0.1519 0.4459 0.032 Uiso 1 1 calc R
C12 C -0.0143(13) 0.1835(10) 0.4521(10) 0.033(4) Uani 1 1 d U
C13 C -0.0281(13) 0.2521(9) 0.4038(10) 0.035(4) Uani 1 1 d U
H13 H -0.0844 0.2697 0.3822 0.042 Uiso 1 1 calc R
C14 C 0.0359(12) 0.2953(10) 0.3863(10) 0.036(4) Uani 1 1 d U
H14 H 0.0277 0.3398 0.35 0.043 Uiso 1 1 calc R
C15 C 0.1152(13) 0.2702(10) 0.4248(9) 0.034(4) Uani 1 1 d U
H15 H 0.1562 0.3021 0.4182 0.04 Uiso 1 1 calc R
C16 C 0.1360(13) 0.2033(9) 0.4707(10) 0.038(5) Uani 1 1 d U
H16 H 0.1935 0.1853 0.4905 0.046 Uiso 1 1 calc R
C17 C 0.0646(13) 0.1611(9) 0.4873(9) 0.030(4) Uani 1 1 d U
C18 C 0.1051(12) -0.0821(9) 0.7198(10) 0.031(3) Uani 1 1 d U
H18A H 0.0562 -0.0886 0.7565 0.038 Uiso 1 1 calc R
H18B H 0.106 -0.117 0.696 0.038 Uiso 1 1 calc R
C19 C 0.1931(13) -0.0960(8) 0.7517(10) 0.027(3) Uani 1 1 d U
C20 C 0.2011(13) -0.1419(11) 0.8250(10) 0.040(4) Uani 1 1 d U
H20 H 0.1505 -0.1609 0.8507 0.048 Uiso 1 1 calc R
C21 C 0.2811(13) -0.1565(10) 0.8550(10) 0.037(4) Uani 1 1 d U
H21 H 0.2883 -0.1872 0.9014 0.045 Uiso 1 1 calc R
C22 C 0.3545(13) -0.1243(9) 0.8151(9) 0.028(3) Uani 1 1 d U
C23 C 0.4413(13) -0.1400(9) 0.8397(10) 0.035(4) Uani 1 1 d U
H23 H 0.4517 -0.1712 0.8855 0.042 Uiso 1 1 calc R
C24 C 0.5111(14) -0.1118(10) 0.8000(10) 0.039(5) Uani 1 1 d U
H24 H 0.5668 -0.1169 0.82 0.047 Uiso 1 1 calc R
C25 C 0.5009(13) -0.0753(9) 0.7299(10) 0.034(4) Uani 1 1 d U
H25 H 0.5516 -0.0613 0.7003 0.041 Uiso 1 1 calc R
C26 C 0.4151(12) -0.0597(9) 0.7035(10) 0.028(3) Uani 1 1 d U
H26 H 0.4059 -0.0317 0.6565 0.034 Uiso 1 1 calc R
C27 C 0.3440(12) -0.0851(8) 0.7462(10) 0.025(3) Uani 1 1 d U
C28 C 0.3102(13) -0.0302(9) 0.4577(10) 0.029(3) Uani 1 1 d U
C29 C 0.3162(13) -0.1133(9) 0.4836(11) 0.043(5) Uani 1 1 d U
H29A H 0.3112 -0.1311 0.5342 0.065 Uiso 1 1 calc R
H29B H 0.3744 -0.1355 0.4676 0.065 Uiso 1 1 calc R
H29C H 0.2667 -0.1251 0.4653 0.065 Uiso 1 1 calc R
C30 C 0.3939(14) -0.0072(10) 0.4747(9) 0.044(5) Uani 1 1 d U
H30A H 0.3826 0.0446 0.4641 0.066 Uiso 1 1 calc R
H30B H 0.4468 -0.021 0.4469 0.066 Uiso 1 1 calc R
H30C H 0.4054 -0.0308 0.5239 0.066 Uiso 1 1 calc R
C31 C 0.2895(12) 0.0040(10) 0.3854(10) 0.033(4) Uani 1 1 d U
C32 C 0.2499(13) 0.0754(10) 0.3623(11) 0.041(4) Uani 1 1 d U
H32 H 0.2309 0.1006 0.3941 0.049 Uiso 1 1 calc R
C33 C 0.2378(16) 0.1110(13) 0.2891(12) 0.061(6) Uani 1 1 d U
H33 H 0.2113 0.1601 0.2732 0.073 Uiso 1 1 calc R
C34 C 0.2629(15) 0.0766(13) 0.2434(12) 0.062(6) Uani 1 1 d U
H34 H 0.2529 0.0994 0.1956 0.074 Uiso 1 1 calc R
C35 C 0.3048(15) 0.0054(13) 0.2698(11) 0.057(5) Uani 1 1 d U
H35 H 0.3281 -0.0202 0.2389 0.068 Uiso 1 1 calc R
C36 C 0.3127(16) -0.0269(12) 0.3367(10) 0.055(6) Uani 1 1 d U
H36 H 0.337 -0.0764 0.3517 0.067 Uiso 1 1 calc R
C37 C 0.4943(13) 0.1986(9) 0.4124(10) 0.041(4) Uani 1 1 d U
H37A H 0.46 0.169 0.4506 0.062 Uiso 1 1 calc R
H37B H 0.5303 0.223 0.4303 0.062 Uiso 1 1 calc R
H37C H 0.5345 0.1685 0.3891 0.062 Uiso 1 1 calc R
C38 C 0.3646(12) 0.2188(8) 0.3336(9) 0.031(4) Uani 1 1 d U
H38A H 0.3166 0.253 0.3052 0.046 Uiso 1 1 calc R
H38B H 0.3373 0.1863 0.3743 0.046 Uiso 1 1 calc R
H38C H 0.4021 0.1913 0.3065 0.046 Uiso 1 1 calc R
C39 C 0.4230(13) 0.2587(9) 0.3565(10) 0.035(3) Uani 1 1 d U
C40 C 0.4809(12) 0.3034(9) 0.2997(9) 0.023(3) Uani 1 1 d U
C41 C 0.5351(13) 0.2661(9) 0.2534(10) 0.036(4) Uani 1 1 d U
H41A H 0.5007 0.2748 0.2129 0.055 Uiso 1 1 calc R
H41B H 0.5483 0.2148 0.2784 0.055 Uiso 1 1 calc R
H41C H 0.5921 0.2843 0.2384 0.055 Uiso 1 1 calc R
C42 C 0.5243(12) 0.4135(8) 0.2313(9) 0.024(3) Uani 1 1 d U
H42A H 0.4912 0.4286 0.1884 0.029 Uiso 1 1 calc R
H42B H 0.5841 0.3852 0.2245 0.029 Uiso 1 1 calc R
C43 C 0.5359(13) 0.4773(9) 0.2480(10) 0.035(4) Uani 1 1 d U
H43A H 0.5834 0.4629 0.2819 0.042 Uiso 1 1 calc R
H43B H 0.5563 0.513 0.2056 0.042 Uiso 1 1 calc R
C44 C 0.3926(13) 0.5600(9) 0.2220(9) 0.032(3) Uani 1 1 d U
H44A H 0.4301 0.5908 0.1865 0.039 Uiso 1 1 calc R
H44B H 0.3469 0.5911 0.2418 0.039 Uiso 1 1 calc R
C45 C 0.3440(12) 0.5233(9) 0.1873(9) 0.023(3) Uani 1 1 d U
C46 C 0.3356(13) 0.5473(9) 0.1159(9) 0.036(4) Uani 1 1 d U
H46 H 0.3658 0.5842 0.0862 0.043 Uiso 1 1 calc R
C47 C 0.2825(11) 0.5160(9) 0.0902(10) 0.030(4) Uani 1 1 d U
H47 H 0.2771 0.5307 0.0416 0.036 Uiso 1 1 calc R
C48 C 0.2366(12) 0.4638(9) 0.1324(10) 0.027(4) Uani 1 1 d U
C49 C 0.1784(12) 0.4340(10) 0.1066(10) 0.037(4) Uani 1 1 d U
H49 H 0.1675 0.4515 0.0587 0.045 Uiso 1 1 calc R
C50 C 0.1364(13) 0.3784(10) 0.1512(10) 0.037(5) Uani 1 1 d U
H50 H 0.0979 0.357 0.1344 0.044 Uiso 1 1 calc R
C51 C 0.1534(13) 0.3555(10) 0.2218(11) 0.038(4) Uani 1 1 d U
H51 H 0.1262 0.3174 0.2529 0.045 Uiso 1 1 calc R
C52 C 0.2066(13) 0.3857(9) 0.2465(10) 0.038(5) Uani 1 1 d U
H52 H 0.2128 0.3699 0.2951 0.046 Uiso 1 1 calc R
C53 C 0.2534(12) 0.4389(8) 0.2051(9) 0.026(4) Uani 1 1 d U
C54 C 0.4691(13) 0.5514(9) 0.3199(9) 0.033(3) Uani 1 1 d U
H54A H 0.5056 0.5877 0.292 0.04 Uiso 1 1 calc R
H54B H 0.4111 0.5764 0.3344 0.04 Uiso 1 1 calc R
C55 C 0.5179(12) 0.5044(10) 0.3815(10) 0.033(4) Uani 1 1 d U
C56 C 0.5818(12) 0.5296(10) 0.4083(9) 0.028(4) Uani 1 1 d U
H56 H 0.5945 0.5765 0.3863 0.034 Uiso 1 1 calc R
C57 C 0.6241(12) 0.4857(10) 0.4657(9) 0.031(4) Uani 1 1 d U
H57 H 0.6703 0.5002 0.4824 0.037 Uiso 1 1 calc R
C58 C 0.6000(13) 0.4189(10) 0.5007(10) 0.035(3) Uani 1 1 d U
C59 C 0.6436(13) 0.3683(10) 0.5594(10) 0.039(4) Uani 1 1 d U
H59 H 0.6926 0.379 0.5767 0.046 Uiso 1 1 calc R
C60 C 0.6170(14) 0.3065(11) 0.5905(10) 0.045(5) Uani 1 1 d U
H60 H 0.6447 0.275 0.6316 0.054 Uiso 1 1 calc R
C61 C 0.5480(13) 0.2855(10) 0.5643(10) 0.038(5) Uani 1 1 d U
H61 H 0.5302 0.2405 0.5876 0.046 Uiso 1 1 calc R
C62 C 0.5081(13) 0.3301(9) 0.5061(9) 0.029(3) Uani 1 1 d U
H62 H 0.4619 0.3162 0.4886 0.035 Uiso 1 1 calc R
C63 C 0.5337(12) 0.3971(9) 0.4705(9) 0.027(3) Uani 1 1 d U
C64 C 0.1485(14) 0.5054(11) 0.4031(11) 0.045(3) Uani 1 1 d U
C65 C 0.0615(13) 0.4826(11) 0.4017(11) 0.049(5) Uani 1 1 d U
H65A H 0.0521 0.4856 0.3545 0.073 Uiso 1 1 calc R
H65B H 0.0117 0.5139 0.4171 0.073 Uiso 1 1 calc R
H65C H 0.0633 0.4333 0.4325 0.073 Uiso 1 1 calc R
C66 C 0.1488(17) 0.5783(11) 0.3491(11) 0.068(6) Uani 1 1 d U
H66A H 0.2099 0.5898 0.3431 0.102 Uiso 1 1 calc R
H66B H 0.1063 0.6142 0.3642 0.102 Uiso 1 1 calc R
H66C H 0.1306 0.5781 0.3051 0.102 Uiso 1 1 calc R
C67 C 0.1592(14) 0.5027(10) 0.4779(11) 0.043(5) Uani 1 1 d U
C68 C 0.1860(14) 0.4338(11) 0.5302(11) 0.047(5) Uani 1 1 d U
H68 H 0.203 0.392 0.5177 0.056 Uiso 1 1 calc R
C69 C 0.1866(13) 0.4302(11) 0.5919(11) 0.042(5) Uani 1 1 d U
H69 H 0.1989 0.3842 0.6257 0.051 Uiso 1 1 calc R
C70 C 0.1701(15) 0.4898(11) 0.6144(13) 0.060(6) Uani 1 1 d U
H70 H 0.1743 0.4831 0.6619 0.072 Uiso 1 1 calc R
C71 C 0.1476(15) 0.5591(11) 0.5674(11) 0.050(5) Uani 1 1 d U
H71 H 0.1377 0.6004 0.581 0.06 Uiso 1 1 calc R
C72 C 0.1408(13) 0.5630(10) 0.4996(11) 0.043(5) Uani 1 1 d U
H72 H 0.1229 0.6085 0.4662 0.051 Uiso 1 1 calc R
C73 C -0.1160(12) 0.4484(9) 0.1604(9) 0.025(3) Uani 1 1 d U
C74 C -0.0726(13) 0.4585(9) 0.2102(11) 0.038(5) Uani 1 1 d U
H74 H -0.0768 0.4269 0.2563 0.046 Uiso 1 1 calc R
C75 C -0.0228(13) 0.5128(9) 0.1967(10) 0.036(5) Uani 1 1 d U
H75 H 0.0059 0.5177 0.233 0.043 Uiso 1 1 calc R
C76 C -0.0156(13) 0.5578(10) 0.1327(11) 0.040(5) Uani 1 1 d U
H76 H 0.0188 0.5947 0.1233 0.048 Uiso 1 1 calc R
C77 C -0.0574(14) 0.5512(11) 0.0802(11) 0.053(6) Uani 1 1 d U
H77 H -0.0522 0.584 0.0348 0.064 Uiso 1 1 calc R
C78 C -0.1091(13) 0.4953(8) 0.0930(10) 0.033(4) Uani 1 1 d U
H78 H -0.1377 0.4905 0.0566 0.039 Uiso 1 1 calc R
C79 C -0.0868(12) 0.3211(9) 0.1495(9) 0.025(3) Uani 1 1 d U
C80 C -0.0307(12) 0.2675(8) 0.1969(9) 0.023(4) Uani 1 1 d U
H80 H -0.0417 0.2617 0.2446 0.028 Uiso 1 1 calc R
C81 C 0.0411(13) 0.2219(9) 0.1771(10) 0.033(4) Uani 1 1 d U
H81 H 0.0772 0.1849 0.2107 0.04 Uiso 1 1 calc R
C82 C 0.0583(13) 0.2318(9) 0.1074(10) 0.032(4) Uani 1 1 d U
H82 H 0.108 0.2027 0.0923 0.039 Uiso 1 1 calc R
C83 C 0.0056(13) 0.2814(9) 0.0627(10) 0.030(4) Uani 1 1 d U
H83 H 0.0158 0.2868 0.015 0.036 Uiso 1 1 calc R
C84 C -0.0660(14) 0.3272(9) 0.0837(10) 0.038(5) Uani 1 1 d U
H84 H -0.101 0.364 0.0493 0.045 Uiso 1 1 calc R
C85 C -0.2074(11) 0.3462(9) 0.2492(9) 0.022(3) Uani 1 1 d U
C86 C -0.2350(12) 0.3856(9) 0.2910(10) 0.028(4) Uani 1 1 d U
H86 H -0.2258 0.4337 0.2757 0.034 Uiso 1 1 calc R
C87 C -0.2785(12) 0.3568(9) 0.3585(9) 0.028(4) Uani 1 1 d U
H87 H -0.2926 0.3854 0.3876 0.034 Uiso 1 1 calc R
C88 C -0.3004(12) 0.2881(8) 0.3824(9) 0.024(3) Uani 1 1 d U
H88 H -0.3371 0.2712 0.4231 0.029 Uiso 1 1 calc R
C89 C -0.2630(12) 0.2468(9) 0.3404(9) 0.027(3) Uani 1 1 d U
H89 H -0.2657 0.1973 0.3571 0.033 Uiso 1 1 calc R
C90 C -0.2243(12) 0.2733(9) 0.2788(9) 0.030(4) Uani 1 1 d U
H90 H -0.2061 0.2428 0.2518 0.037 Uiso 1 1 calc R
C91 C -0.2554(12) 0.4017(8) 0.1257(8) 0.021(3) Uani 1 1 d U
C92 C -0.3105(13) 0.4679(9) 0.1037(9) 0.029(4) Uani 1 1 d U
H92 H -0.2909 0.5068 0.1099 0.034 Uiso 1 1 calc R
C93 C -0.3920(12) 0.4811(10) 0.0735(9) 0.031(4) Uani 1 1 d U
H93 H -0.428 0.5274 0.0617 0.037 Uiso 1 1 calc R
C94 C -0.4204(13) 0.4277(9) 0.0608(9) 0.033(4) Uani 1 1 d U
H94 H -0.4771 0.4363 0.0409 0.039 Uiso 1 1 calc R
C95 C -0.3679(13) 0.3622(9) 0.0765(10) 0.033(4) Uani 1 1 d U
H95 H -0.3874 0.3254 0.0662 0.04 Uiso 1 1 calc R
C96 C -0.2880(13) 0.3484(9) 0.1068(10) 0.038(5) Uani 1 1 d U
H96 H -0.2519 0.3023 0.1159 0.045 Uiso 1 1 calc R
C97 C -0.2848(14) 0.1583(9) 0.8166(10) 0.034(3) Uani 1 1 d U
C98 C -0.3434(13) 0.2207(10) 0.7766(10) 0.038(4) Uani 1 1 d U
H98 H -0.3182 0.2611 0.7486 0.046 Uiso 1 1 calc R
C99 C -0.4361(15) 0.2231(11) 0.7779(12) 0.050(5) Uani 1 1 d U
H99 H -0.4723 0.263 0.7471 0.06 Uiso 1 1 calc R
C100 C -0.4766(16) 0.1684(11) 0.8234(11) 0.056(6) Uani 1 1 d U
H100 H -0.5406 0.1717 0.8272 0.067 Uiso 1 1 calc R
C101 C -0.4205(15) 0.1087(11) 0.8632(11) 0.044(4) Uani 1 1 d U
H101 H -0.4467 0.0688 0.8913 0.053 Uiso 1 1 calc R
C102 C -0.3280(15) 0.1045(10) 0.8637(11) 0.043(4) Uani 1 1 d U
H102 H -0.2934 0.065 0.8962 0.052 Uiso 1 1 calc R
C103 C -0.1188(14) 0.0781(10) 0.8468(10) 0.037(3) Uani 1 1 d U
C104 C -0.1399(14) 0.0205(9) 0.8319(10) 0.041(5) Uani 1 1 d U
H104 H -0.1918 0.0293 0.8061 0.05 Uiso 1 1 calc R
C105 C -0.0889(14) -0.0497(11) 0.8528(12) 0.051(5) Uani 1 1 d U
H105 H -0.1064 -0.0861 0.8407 0.061 Uiso 1 1 calc R
C106 C -0.0137(16) -0.0646(11) 0.8909(11) 0.054(6) Uani 1 1 d U
H106 H 0.0212 -0.1113 0.906 0.065 Uiso 1 1 calc R
C107 C 0.0091(14) -0.0100(10) 0.9062(10) 0.040(4) Uani 1 1 d U
H107 H 0.0586 -0.0187 0.9345 0.048 Uiso 1 1 calc R
C108 C -0.0419(13) 0.0604(9) 0.8795(9) 0.033(4) Uani 1 1 d U
H108 H -0.0189 0.098 0.8857 0.039 Uiso 1 1 calc R
C109 C -0.1345(13) 0.1873(9) 0.7334(9) 0.030(3) Uani 1 1 d U
C110 C -0.0559(13) 0.2206(9) 0.7169(10) 0.034(3) Uani 1 1 d U
H110 H -0.0291 0.2268 0.7535 0.04 Uiso 1 1 calc R
C111 C -0.0168(14) 0.2444(9) 0.6511(10) 0.036(3) Uani 1 1 d U
H111 H 0.0384 0.2623 0.6427 0.043 Uiso 1 1 calc R
C112 C -0.0614(13) 0.2408(9) 0.5983(10) 0.034(4) Uani 1 1 d U
H112 H -0.0388 0.2599 0.552 0.041 Uiso 1 1 calc R
C113 C -0.1367(13) 0.2110(9) 0.6103(10) 0.034(4) Uani 1 1 d U
H113 H -0.1642 0.2069 0.573 0.041 Uiso 1 1 calc R
C114 C -0.1758(13) 0.1851(9) 0.6805(9) 0.027(4) Uani 1 1 d U
H114 H -0.2306 0.1667 0.6885 0.033 Uiso 1 1 calc R
C115 C -0.1660(13) 0.2099(10) 0.8598(9) 0.031(3) Uani 1 1 d U
C116 C -0.1679(11) 0.2841(9) 0.8238(10) 0.029(4) Uani 1 1 d U
H116 H -0.1703 0.3023 0.7749 0.035 Uiso 1 1 calc R
C117 C -0.1662(12) 0.3312(10) 0.8618(10) 0.030(4) Uani 1 1 d U
H117 H -0.1694 0.3809 0.8385 0.036 Uiso 1 1 calc R
C118 C -0.1601(13) 0.3037(10) 0.9314(11) 0.041(4) Uani 1 1 d U
H118 H -0.1579 0.3343 0.9569 0.049 Uiso 1 1 calc R
C119 C -0.1569(13) 0.2280(10) 0.9671(10) 0.040(5) Uani 1 1 d U
H119 H -0.153 0.209 1.0159 0.048 Uiso 1 1 calc R
C120 C -0.1597(13) 0.1842(10) 0.9302(9) 0.037(5) Uani 1 1 d U
H120 H -0.1572 0.1346 0.9539 0.045 Uiso 1 1 calc R
C121 C 0.0980(17) 0.2255(12) 0.8807(13) 0.079(8) Uani 1 1 d U
H12A H 0.1516 0.2374 0.8507 0.118 Uiso 1 1 calc R
H12B H 0.0719 0.2646 0.8985 0.118 Uiso 1 1 calc R
H12C H 0.0531 0.2183 0.8542 0.118 Uiso 1 1 calc R
C122 C 0.1239(17) 0.1596(12) 0.9388(14) 0.075(8) Uani 1 1 d U
H12D H 0.1548 0.1703 0.9729 0.089 Uiso 1 1 calc R
H12E H 0.0689 0.1406 0.9621 0.089 Uiso 1 1 calc R
C123 C 0.2124(18) 0.0406(11) 0.9693(14) 0.073(7) Uani 1 1 d U
H12F H 0.1596 0.019 0.9938 0.088 Uiso 1 1 calc R
H12G H 0.2469 0.0487 1.003 0.088 Uiso 1 1 calc R
C124 C 0.2714(17) -0.0067(12) 0.9333(14) 0.083(8) Uani 1 1 d U
H12H H 0.2333 -0.0266 0.912 0.124 Uiso 1 1 calc R
H12I H 0.3092 -0.0456 0.967 0.124 Uiso 1 1 calc R
H12J H 0.3103 0.0213 0.8975 0.124 Uiso 1 1 calc R
C125 C 0.257(2) 0.3741(13) 0.8292(17) 0.109(11) Uani 1 1 d U
H12K H 0.2173 0.3433 0.8607 0.164 Uiso 1 1 calc R
H12L H 0.2219 0.4214 0.807 0.164 Uiso 1 1 calc R
H12M H 0.3048 0.3785 0.8553 0.164 Uiso 1 1 calc R
C126 C 0.2979(19) 0.3435(14) 0.7774(16) 0.074(8) Uani 1 1 d U
C127 C 0.6012(15) 0.2442(11) 0.9433(11) 0.059(7) Uani 1 1 d U
H12N H 0.6036 0.2039 0.9268 0.089 Uiso 1 1 calc R
H12O H 0.6028 0.2268 0.9938 0.089 Uiso 1 1 calc R
H12P H 0.6534 0.2677 0.9233 0.089 Uiso 1 1 calc R
C128 C 0.5181(17) 0.2949(11) 0.9224(12) 0.049(6) Uani 1 1 d U
C129 C 0.3802(17) 0.3067(12) 0.0935(13) 0.075(6) Uani 1 1 d U
H12Q H 0.4019 0.2707 0.1368 0.113 Uiso 1 1 calc R
H12R H 0.3371 0.3454 0.1037 0.113 Uiso 1 1 calc R
H12S H 0.4317 0.326 0.0651 0.113 Uiso 1 1 calc R
C130 C 0.3361(15) 0.2746(11) 0.0565(13) 0.061(6) Uani 1 1 d U
H13A H 0.2763 0.2662 0.0794 0.073 Uiso 1 1 calc R
H13B H 0.3263 0.3076 0.0088 0.073 Uiso 1 1 calc R
C131 C 0.3503(17) 0.1792(13) 0.0120(14) 0.079(7) Uani 1 1 d U
H13C H 0.352 0.2097 -0.0372 0.095 Uiso 1 1 calc R
H13D H 0.2868 0.174 0.0274 0.095 Uiso 1 1 calc R
C132 C 0.4084(19) 0.1089(13) 0.0218(14) 0.091(7) Uani 1 1 d U
H13E H 0.4717 0.115 0.0105 0.136 Uiso 1 1 calc R
H13F H 0.39 0.0866 -0.0085 0.136 Uiso 1 1 calc R
H13G H 0.402 0.0784 0.0701 0.136 Uiso 1 1 calc R
N1 N 0.1814(10) 0.0859(7) 0.6834(7) 0.027(2) Uani 1 1 d U
N2 N 0.0855(10) -0.0074(7) 0.6685(8) 0.0272(15) Uani 1 1 d U
N3 N 0.0775(10) 0.0972(8) 0.5417(8) 0.031(3) Uani 1 1 d U
N4 N 0.2595(10) -0.0685(7) 0.7181(7) 0.026(2) Uani 1 1 d U
N5 N 0.4727(10) 0.3708(7) 0.2898(7) 0.027(2) Uani 1 1 d U
N6 N 0.4506(10) 0.5104(7) 0.2768(8) 0.0311(16) Uani 1 1 d U
N7 N 0.3076(10) 0.4689(7) 0.2286(7) 0.025(3) Uani 1 1 d U
N8 N 0.4927(10) 0.4422(7) 0.4120(8) 0.032(3) Uani 1 1 d U
N9 N 0.3329(19) 0.3160(12) 0.7410(12) 0.086(8) Uani 1 1 d U
N10 N 0.4619(14) 0.3422(10) 0.9036(14) 0.092(9) Uani 1 1 d U
O1 O 0.2396(8) -0.0314(6) 0.5678(6) 0.0294(18) Uani 1 1 d U
O2 O 0.2315(9) -0.0033(7) 0.4946(7) 0.045(3) Uani 1 1 d U
O3 O 0.3039(8) 0.4728(6) 0.3900(6) 0.0315(19) Uani 1 1 d U
O4 O 0.2137(10) 0.4523(8) 0.3889(8) 0.063(4) Uani 1 1 d U
O5 O 0.1835(12) 0.1068(8) 0.9146(9) 0.077(5) Uani 1 1 d U
O6 O 0.3889(9) 0.2095(8) 0.0547(8) 0.062(4) Uani 1 1 d U
B1 B -0.1668(15) 0.3781(11) 0.1732(12) 0.030(2) Uani 1 1 d U
B2 B -0.1780(17) 0.1592(12) 0.8149(12) 0.037(2) Uani 1 1 d U
S1 S 0.3180(3) 0.0983(2) 0.5743(2) 0.0263(10) Uani 1 1 d U
S2 S 0.3464(3) 0.3162(2) 0.3997(2) 0.0289(10) Uani 1 1 d U
Mn1 Mn 0.20666(19) 0.03186(14) 0.61615(14) 0.0249(7) Uani 1 1 d U
Mn2 Mn 0.3857(2) 0.42409(14) 0.34159(15) 0.0272(7) Uani 1 1 d U

loop_
_atom_site_aniso_label
_atom_site_aniso_U_11
_atom_site_aniso_U_22
_atom_site_aniso_U_33
_atom_site_aniso_U_23
_atom_site_aniso_U_13
_atom_site_aniso_U_12
C1 0.038(7) 0.030(3) 0.032(7) -0.014(4) 0.008(5) -0.002(5)
C2 0.036(7) 0.057(11) 0.016(10) -0.001(8) 0.000(6) -0.019(8)
C3 0.027(8) 0.030(4) 0.032(9) -0.014(5) 0.000(4) -0.001(5)
C4 0.029(7) 0.031(8) 0.015(7) -0.009(5) -0.007(5) 0.002(6)
C5 0.079(16) 0.051(13) 0.026(11) -0.024(9) 0.005(8) -0.018(11)
C6 0.032(9) 0.036(10) 0.024(9) -0.015(8) 0.009(5) 0.002(7)
C7 0.028(6) 0.031(7) 0.015(9) -0.006(7) 0.006(5) 0.007(7)
C8 0.018(5) 0.025(7) 0.032(8) -0.014(3) 0.007(6) 0.006(5)
C9 0.028(6) 0.021(7) 0.036(7) -0.015(4) -0.003(6) 0.002(5)
C10 0.027(9) 0.039(9) 0.043(12) -0.010(5) -0.006(7) 0.000(7)
C11 0.022(8) 0.039(8) 0.021(9) -0.018(5) 0.004(6) 0.004(6)
C12 0.026(8) 0.041(8) 0.028(10) -0.012(5) 0.002(7) 0.001(6)
C13 0.017(9) 0.036(8) 0.044(12) -0.013(5) 0.004(7) 0.009(6)
C14 0.023(10) 0.053(8) 0.020(11) -0.003(6) 0.007(7) -0.003(7)
C15 0.033(10) 0.044(8) 0.016(11) 0.000(6) 0.001(8) -0.008(7)
C16 0.033(9) 0.033(8) 0.043(12) -0.005(6) -0.005(8) -0.004(7)
C17 0.028(8) 0.036(8) 0.024(10) -0.010(4) 0.002(7) -0.003(6)
C18 0.024(6) 0.029(5) 0.034(7) -0.007(4) 0.006(5) 0.003(5)
C19 0.026(5) 0.020(7) 0.032(5) -0.012(3) 0.005(4) 0.004(5)
C20 0.027(8) 0.072(14) 0.022(6) -0.019(7) 0.010(5) -0.007(9)
C21 0.029(8) 0.059(13) 0.025(6) -0.020(7) 0.007(5) -0.005(9)
C22 0.026(6) 0.033(10) 0.028(5) -0.021(6) 0.005(4) 0.002(7)
C23 0.028(7) 0.037(11) 0.034(7) -0.008(8) 0.001(5) 0.000(8)
C24 0.031(7) 0.057(13) 0.027(7) -0.009(9) -0.004(6) -0.011(10)
C25 0.023(5) 0.043(12) 0.028(7) -0.009(8) -0.002(5) 0.009(9)
C26 0.025(4) 0.029(6) 0.029(5) -0.011(4) -0.002(4) 0.002(5)
C27 0.028(4) 0.016(7) 0.033(5) -0.014(5) 0.001(3) 0.002(6)
C28 0.027(5) 0.027(5) 0.032(3) -0.018(4) 0.000(4) 0.007(4)
C29 0.036(13) 0.030(5) 0.060(12) -0.013(5) 0.004(11) -0.004(7)
C30 0.055(7) 0.055(12) 0.018(10) 0.005(10) 0.004(8) -0.035(10)
C31 0.013(10) 0.052(7) 0.028(4) -0.011(4) 0.011(5) -0.001(8)
C32 0.028(13) 0.049(7) 0.039(7) -0.002(6) -0.009(10) -0.006(8)
C33 0.061(18) 0.070(10) 0.043(8) 0.005(6) -0.021(12) -0.022(11)
C34 0.030(15) 0.108(14) 0.032(10) -0.002(9) -0.008(11) -0.015(13)
C35 0.059(17) 0.088(12) 0.024(5) -0.010(8) 0.007(11) -0.037(12)
C36 0.081(19) 0.061(10) 0.021(5) -0.010(7) 0.025(10) -0.025(11)
C37 0.033(10) 0.040(9) 0.032(10) 0.006(7) 0.012(8) -0.002(5)
C38 0.043(12) 0.023(10) 0.019(10) -0.003(7) 0.017(8) -0.007(7)
C39 0.029(11) 0.026(2) 0.040(11) -0.007(3) 0.007(4) 0.001(3)
C40 0.023(9) 0.027(3) 0.018(7) -0.008(4) -0.004(5) 0.003(5)
C41 0.040(13) 0.034(7) 0.033(11) -0.018(8) 0.004(7) 0.005(9)
C42 0.016(6) 0.032(4) 0.024(5) -0.010(3) 0.000(4) -0.001(4)
C43 0.036(8) 0.031(7) 0.039(11) -0.015(7) 0.012(6) -0.009(4)
C44 0.033(9) 0.038(7) 0.028(6) -0.013(3) 0.005(6) -0.012(5)
C45 0.024(9) 0.025(7) 0.023(4) -0.017(3) 0.010(5) 0.002(6)
C46 0.044(13) 0.040(11) 0.024(3) -0.012(6) 0.004(8) -0.011(8)
C47 0.011(11) 0.043(11) 0.030(5) -0.008(7) -0.008(8) 0.008(7)
C48 0.017(11) 0.022(9) 0.036(4) -0.011(6) -0.011(7) 0.014(6)
C49 0.018(12) 0.071(13) 0.036(6) -0.039(8) 0.013(8) -0.008(8)
C50 0.023(12) 0.058(13) 0.046(8) -0.040(9) 0.008(9) -0.006(8)
C51 0.027(12) 0.044(11) 0.049(8) -0.023(8) -0.005(10) -0.006(8)
C52 0.045(14) 0.042(11) 0.035(5) -0.020(7) 0.002(9) -0.017(8)
C53 0.023(10) 0.020(9) 0.033(4) -0.013(5) -0.004(6) 0.007(6)
C54 0.039(10) 0.034(6) 0.029(8) -0.014(3) 0.002(6) -0.009(6)
C55 0.018(9) 0.051(8) 0.028(6) -0.007(5) 0.008(6) -0.017(7)
C56 0.017(11) 0.043(7) 0.030(9) -0.021(5) 0.013(6) -0.008(7)
C57 0.025(11) 0.052(8) 0.025(9) -0.026(5) 0.010(6) -0.009(7)
C58 0.042(7) 0.040(5) 0.031(5) -0.023(4) -0.004(4) -0.002(4)
C59 0.019(11) 0.066(9) 0.028(10) -0.014(6) 0.006(6) -0.006(8)
C60 0.047(14) 0.060(10) 0.026(11) -0.011(6) -0.006(8) -0.007(9)
C61 0.044(14) 0.047(9) 0.022(9) -0.012(5) 0.001(8) -0.005(8)
C62 0.029(7) 0.035(5) 0.025(5) -0.016(3) 0.004(4) 0.001(4)
C63 0.025(6) 0.038(5) 0.021(5) -0.018(3) 0.007(4) -0.002(4)
C64 0.029(4) 0.065(8) 0.047(7) -0.028(5) 0.007(10) -0.011(7)
C65 0.029(4) 0.090(14) 0.048(13) -0.050(12) 0.012(10) -0.015(8)
C66 0.10(2) 0.074(8) 0.040(8) -0.024(8) -0.007(14) -0.033(10)
C67 0.053(14) 0.037(6) 0.048(7) -0.016(5) -0.007(9) -0.020(10)
C68 0.030(14) 0.047(7) 0.049(8) -0.011(6) 0.020(11) 0.001(10)
C69 0.020(12) 0.044(7) 0.048(7) -0.007(7) 0.016(11) 0.006(10)
C70 0.045(15) 0.061(10) 0.068(11) -0.027(7) -0.008(13) 0.017(13)
C71 0.055(16) 0.047(7) 0.054(10) -0.028(8) 0.023(12) -0.018(11)
C72 0.038(14) 0.045(7) 0.058(9) -0.025(7) 0.011(11) -0.026(10)
C73 0.014(9) 0.024(6) 0.032(6) -0.008(5) 0.003(7) 0.004(6)
C74 0.040(13) 0.031(10) 0.041(8) -0.007(8) -0.011(10) -0.004(8)
C75 0.048(14) 0.034(11) 0.037(8) -0.031(8) 0.013(9) -0.007(8)
C76 0.027(13) 0.039(11) 0.051(10) -0.013(8) 0.003(10) -0.006(9)
C77 0.051(16) 0.064(13) 0.040(8) 0.001(9) 0.002(11) -0.034(11)
C78 0.046(14) 0.018(9) 0.032(7) -0.011(6) 0.005(9) 0.000(8)
C79 0.023(7) 0.027(7) 0.027(5) -0.010(6) -0.001(5) -0.004(5)
C80 0.031(11) 0.027(9) 0.014(7) -0.014(6) 0.002(6) -0.001(5)
C81 0.042(11) 0.020(9) 0.032(6) -0.011(7) 0.009(8) 0.003(5)
C82 0.029(11) 0.032(10) 0.036(7) -0.023(8) 0.008(7) 0.011(6)
C83 0.035(7) 0.027(6) 0.035(5) -0.020(5) -0.001(5) -0.004(4)
C84 0.048(13) 0.032(11) 0.024(5) -0.008(8) -0.013(8) 0.019(7)
C85 0.013(6) 0.029(4) 0.026(4) -0.010(3) -0.005(4) -0.003(5)
C86 0.019(11) 0.024(7) 0.039(8) -0.012(6) 0.006(8) 0.001(8)
C87 0.018(11) 0.033(7) 0.036(8) -0.016(7) 0.004(8) -0.002(8)
C88 0.025(7) 0.026(5) 0.016(5) -0.006(4) -0.002(5) 0.004(5)
C89 0.024(7) 0.029(4) 0.026(5) -0.010(4) 0.006(5) 0.001(5)
C90 0.033(13) 0.036(7) 0.031(8) -0.020(6) 0.014(8) -0.016(9)
C91 0.021(6) 0.025(5) 0.014(6) -0.006(6) 0.012(6) -0.005(4)
C92 0.040(10) 0.030(6) 0.022(11) -0.020(8) -0.007(8) 0.005(6)
C93 0.019(9) 0.043(7) 0.032(12) -0.023(9) 0.009(8) 0.005(6)
C94 0.034(11) 0.050(8) 0.017(11) -0.017(10) -0.010(9) 0.001(6)
C95 0.031(6) 0.035(5) 0.032(7) -0.007(5) 0.005(5) -0.014(5)
C96 0.043(11) 0.022(7) 0.047(13) -0.011(10) -0.014(9) 0.002(6)
C97 0.045(5) 0.033(8) 0.032(10) -0.027(6) 0.006(5) -0.003(4)
C98 0.038(6) 0.046(9) 0.033(12) -0.018(8) 0.005(9) -0.006(6)
C99 0.038(6) 0.046(10) 0.066(16) -0.020(8) 0.008(10) -0.008(7)
C100 0.047(10) 0.073(13) 0.043(15) -0.008(10) 0.001(10) -0.022(8)
C101 0.055(8) 0.050(10) 0.036(13) -0.025(7) 0.007(9) -0.017(8)
C102 0.053(7) 0.033(9) 0.050(13) -0.024(7) 0.005(9) -0.007(7)
C103 0.051(8) 0.036(5) 0.020(9) -0.003(6) -0.006(8) -0.004(5)
C104 0.048(13) 0.037(6) 0.036(13) -0.012(10) -0.010(10) 0.003(7)
C105 0.037(13) 0.043(6) 0.067(17) -0.025(11) 0.010(10) 0.008(8)
C106 0.071(16) 0.038(7) 0.042(15) -0.016(11) -0.010(11) 0.026(10)
C107 0.034(11) 0.043(7) 0.027(12) -0.004(9) 0.015(8) 0.003(6)
C108 0.030(6) 0.037(5) 0.028(7) -0.010(5) 0.010(5) -0.004(4)
C109 0.041(9) 0.021(8) 0.024(4) -0.008(5) -0.002(4) 0.004(7)
C110 0.039(6) 0.032(7) 0.031(4) -0.017(5) 0.002(4) 0.002(5)
C111 0.037(6) 0.035(7) 0.033(5) -0.014(5) 0.004(4) 0.003(5)
C112 0.042(7) 0.026(7) 0.027(5) -0.008(5) 0.001(5) 0.008(5)
C113 0.028(11) 0.040(12) 0.024(5) -0.010(9) -0.005(7) 0.015(8)
C114 0.029(10) 0.022(10) 0.026(5) -0.010(9) -0.004(6) 0.015(7)
C115 0.030(11) 0.041(5) 0.021(5) -0.010(5) 0.013(8) -0.012(7)
C116 0.015(11) 0.039(6) 0.030(7) -0.008(5) 0.004(9) -0.007(9)
C117 0.009(10) 0.036(5) 0.041(6) -0.015(4) 0.002(10) 0.009(9)
C118 0.040(8) 0.047(5) 0.043(6) -0.018(5) -0.009(6) -0.011(6)
C119 0.041(13) 0.044(7) 0.035(6) -0.013(4) -0.028(11) 0.006(11)
C120 0.047(14) 0.041(7) 0.021(5) -0.013(5) 0.013(10) -0.004(11)
C121 0.07(2) 0.094(13) 0.079(18) -0.052(12) -0.026(16) 0.028(13)
C122 0.064(19) 0.063(13) 0.11(2) -0.041(10) -0.007(15) -0.006(11)
C123 0.09(2) 0.051(10) 0.099(19) -0.038(9) -0.038(15) -0.013(11)
C124 0.08(2) 0.061(13) 0.09(2) -0.006(14) 0.004(16) -0.001(11)
C125 0.10(3) 0.062(18) 0.19(3) -0.08(2) 0.01(2) -0.005(17)
C126 0.06(2) 0.07(2) 0.08(2) -0.016(14) -0.010(17) 0.012(14)
C127 0.066(16) 0.078(16) 0.045(15) -0.049(14) -0.008(13) 0.016(10)
C128 0.050(12) 0.041(12) 0.049(16) -0.011(13) 0.012(13) -0.009(8)
C129 0.072(9) 0.074(8) 0.079(9) -0.027(6) -0.006(6) -0.009(6)
C130 0.048(16) 0.061(12) 0.068(17) -0.017(12) 0.010(13) -0.012(9)
C131 0.067(18) 0.092(14) 0.09(2) -0.045(15) 0.011(14) -0.031(10)
C132 0.100(10) 0.091(7) 0.093(10) -0.044(7) -0.005(7) -0.021(6)
N1 0.040(7) 0.017(5) 0.022(5) -0.008(4) 0.010(3) -0.001(4)
N2 0.023(2) 0.026(4) 0.030(4) -0.011(2) 0.0058(19) 0.002(2)
N3 0.018(4) 0.038(6) 0.029(6) -0.007(3) 0.008(5) 0.000(3)
N4 0.024(4) 0.021(4) 0.031(3) -0.014(2) 0.005(3) 0.005(4)
N5 0.024(6) 0.030(3) 0.028(6) -0.014(4) 0.006(3) -0.005(3)
N6 0.031(5) 0.031(3) 0.035(3) -0.016(2) 0.003(3) -0.007(3)
N7 0.024(7) 0.031(6) 0.023(3) -0.016(2) 0.008(4) -0.003(4)
N8 0.035(5) 0.023(6) 0.042(5) -0.018(3) -0.009(5) 0.003(4)
N9 0.12(2) 0.072(17) 0.066(18) -0.021(12) -0.007(15) -0.016(15)
N10 0.054(15) 0.036(13) 0.17(3) -0.021(15) 0.019(15) -0.002(8)
O1 0.014(5) 0.047(6) 0.038(4) -0.031(4) -0.001(4) 0.002(3)
O2 0.044(6) 0.061(8) 0.035(4) -0.035(5) 0.008(5) 0.008(7)
O3 0.032(4) 0.040(4) 0.024(5) -0.017(5) 0.001(3) 0.003(4)
O4 0.031(4) 0.087(9) 0.085(11) -0.051(9) 0.021(7) -0.013(6)
O5 0.087(14) 0.052(8) 0.086(13) -0.023(8) 0.021(10) -0.016(8)
O6 0.030(10) 0.076(10) 0.082(12) -0.030(9) -0.003(9) -0.003(7)
B1 0.020(10) 0.031(7) 0.034(6) -0.008(4) 0.005(5) -0.004(4)
B2 0.044(6) 0.038(5) 0.025(5) -0.012(7) 0.001(7) 0.001(6)
S1 0.020(2) 0.029(2) 0.027(3) -0.0114(19) 0.0032(17) 0.0024(18)
S2 0.026(3) 0.0372(19) 0.025(2) -0.0125(16) 0.0043(19) -0.0081(19)
Mn1 0.0234(15) 0.0297(15) 0.0225(15) -0.0143(11) 0.0051(11) 0.0003(11)
Mn2 0.0276(17) 0.0320(14) 0.0247(15) -0.0155(12) 0.0044(11) -0.0036(12)

loop_
_atom_type_symbol
_atom_type_description
_atom_type_scat_dispersion_real
_atom_type_scat_dispersion_imag
_atom_type_scat_source
C C 0.0033 0.0016 'International Tables Vol C Tables 4.2.6.8 and 6.1.1.4'
H H 0 0 'International Tables Vol C Tables 4.2.6.8 and 6.1.1.4'
N N 0.0061 0.0033 'International Tables Vol C Tables 4.2.6.8 and 6.1.1.4'
O O 0.0106 0.006 'International Tables Vol C Tables 4.2.6.8 and 6.1.1.4'
B B 0.0013 0.0007 'International Tables Vol C Tables 4.2.6.8 and 6.1.1.4'
S S 0.1246 0.1234 'International Tables Vol C Tables 4.2.6.8 and 6.1.1.4'
Mn Mn 0.3368 0.7283 'International Tables Vol C Tables 4.2.6.8 and 6.1.1.4'

loop_
_geom_angle_atom_site_label_1
_geom_angle_atom_site_label_2
_geom_angle_atom_site_label_3
_geom_angle
C3 C1 H1A 109.5
C3 C1 H1B 109.5
H1A C1 H1B 109.5
C3 C1 H1C 109.5
H1A C1 H1C 109.5
H1B C1 H1C 109.5
C3 C2 H2A 109.5
C3 C2 H2B 109.5
H2A C2 H2B 109.5
C3 C2 H2C 109.5
H2A C2 H2C 109.5
H2B C2 H2C 109.5
C4 C3 C1 113.8(16)
C4 C3 C2 106.7(15)
C1 C3 C2 108.6(14)
C4 C3 S1 109.9(11)
C1 C3 S1 111.0(13)
C2 C3 S1 106.3(13)
N1 C4 C3 122.7(15)
N1 C4 C5 118.5(16)
C3 C4 C5 118.8(15)
C4 C5 H5A 109.5
C4 C5 H5B 109.5
H5A C5 H5B 109.5
C4 C5 H5C 109.5
H5A C5 H5C 109.5
H5B C5 H5C 109.5
N1 C6 C7 106.2(14)
N1 C6 H6A 110.5
C7 C6 H6A 110.5
N1 C6 H6B 110.5
C7 C6 H6B 110.5
H6A C6 H6B 108.7
N2 C7 C6 108.6(14)
N2 C7 H7A 110
C6 C7 H7A 110
N2 C7 H7B 110
C6 C7 H7B 110
H7A C7 H7B 108.3
N2 C8 C9 113.5(13)
N2 C8 H8A 108.9
C9 C8 H8A 108.9
N2 C8 H8B 108.9
C9 C8 H8B 108.9
H8A C8 H8B 107.7
N3 C9 C10 124.3(18)
N3 C9 C8 117.7(16)
C10 C9 C8 118.0(16)
C11 C10 C9 117.7(18)
C11 C10 H10 121.2
C9 C10 H10 121.2
C10 C11 C12 120.7(18)
C10 C11 H11 119.7
C12 C11 H11 119.7
C17 C12 C13 117.8(17)
C17 C12 C11 118.3(18)
C13 C12 C11 123.7(18)
C14 C13 C12 122.8(18)
C14 C13 H13 118.6
C12 C13 H13 118.6
C13 C14 C15 116.9(18)
C13 C14 H14 121.6
C15 C14 H14 121.6
C16 C15 C14 123.9(18)
C16 C15 H15 118.1
C14 C15 H15 118.1
C15 C16 C17 115.4(18)
C15 C16 H16 122.3
C17 C16 H16 122.3
C12 C17 N3 120.6(16)
C12 C17 C16 122.2(17)
N3 C17 C16 117.2(16)
C19 C18 N2 111.7(14)
C19 C18 H18A 109.3
N2 C18 H18A 109.3
C19 C18 H18B 109.3
N2 C18 H18B 109.3
H18A C18 H18B 107.9
N4 C19 C18 121.4(17)
N4 C19 C20 120.3(17)
C18 C19 C20 118.3(17)
C21 C20 C19 119.6(19)
C21 C20 H20 120.2
C19 C20 H20 120.2
C20 C21 C22 118.2(19)
C20 C21 H21 120.9
C22 C21 H21 120.9
C27 C22 C23 117.5(18)
C27 C22 C21 119.2(17)
C23 C22 C21 122.5(18)
C24 C23 C22 121.8(19)
C24 C23 H23 119.1
C22 C23 H23 119.1
C23 C24 C25 119.7(19)
C23 C24 H24 120.1
C25 C24 H24 120.1
C24 C25 C26 119.1(19)
C24 C25 H25 120.5
C26 C25 H25 120.5
C27 C26 C25 119.5(18)
C27 C26 H26 120.3
C25 C26 H26 120.3
C26 C27 C22 121.7(17)
C26 C27 N4 117.9(17)
C22 C27 N4 120.4(17)
O2 C28 C31 104.1(14)
O2 C28 C30 108.3(14)
C31 C28 C30 111.7(16)
O2 C28 C29 105.5(15)
C31 C28 C29 113.7(16)
C30 C28 C29 112.9(15)
C28 C29 H29A 109.5
C28 C29 H29B 109.5
H29A C29 H29B 109.5
C28 C29 H29C 109.5
H29A C29 H29C 109.5
H29B C29 H29C 109.5
C28 C30 H30A 109.5
C28 C30 H30B 109.5
H30A C30 H30B 109.5
C28 C30 H30C 109.5
H30A C30 H30C 109.5
H30B C30 H30C 109.5
C36 C31 C32 116(2)
C36 C31 C28 124.6(19)
C32 C31 C28 119.3(18)
C31 C32 C33 119(2)
C31 C32 H32 120.4
C33 C32 H32 120.4
C34 C33 C32 122(2)
C34 C33 H33 119.2
C32 C33 H33 119.2
C33 C34 C35 116(2)
C33 C34 H34 121.8
C35 C34 H34 121.8
C36 C35 C34 121(2)
C36 C35 H35 119.4
C34 C35 H35 119.4
C35 C36 C31 126(2)
C35 C36 H36 117.2
C31 C36 H36 117.2
C39 C37 H37A 109.5
C39 C37 H37B 109.5
H37A C37 H37B 109.5
C39 C37 H37C 109.5
H37A C37 H37C 109.5
H37B C37 H37C 109.5
C39 C38 H38A 109.5
C39 C38 H38B 109.5
H38A C38 H38B 109.5
C39 C38 H38C 109.5
H38A C38 H38C 109.5
H38B C38 H38C 109.5
C38 C39 C40 115.8(16)
C38 C39 C37 107.6(13)
C40 C39 C37 106.3(15)
C38 C39 S2 107.2(13)
C40 C39 S2 109.9(12)
C37 C39 S2 110.0(13)
N5 C40 C41 124.7(16)
N5 C40 C39 119.4(16)
C41 C40 C39 115.4(14)
C40 C41 H41A 109.5
C40 C41 H41B 109.5
H41A C41 H41B 109.5
C40 C41 H41C 109.5
H41A C41 H41C 109.5
H41B C41 H41C 109.5
N5 C42 C43 107.1(14)
N5 C42 H42A 110.3
C43 C42 H42A 110.3
N5 C42 H42B 110.3
C43 C42 H42B 110.3
H42A C42 H42B 108.6
N6 C43 C42 112.2(14)
N6 C43 H43A 109.2
C42 C43 H43A 109.2
N6 C43 H43B 109.2
C42 C43 H43B 109.2
H43A C43 H43B 107.9
N6 C44 C45 113.6(14)
N6 C44 H44A 108.8
C45 C44 H44A 108.8
N6 C44 H44B 108.8
C45 C44 H44B 108.8
H44A C44 H44B 107.7
N7 C45 C46 121.7(16)
N7 C45 C44 116.3(15)
C46 C45 C44 121.9(16)
C47 C46 C45 117.7(18)
C47 C46 H46 121.1
C45 C46 H46 121.1
C46 C47 C48 121.9(18)
C46 C47 H47 119
C48 C47 H47 119
C47 C48 C49 122.1(18)
C47 C48 C53 116.8(16)
C49 C48 C53 121.0(17)
C50 C49 C48 120.1(18)
C50 C49 H49 119.9
C48 C49 H49 119.9
C49 C50 C51 117.7(17)
C49 C50 H50 121.2
C51 C50 H50 121.2
C52 C51 C50 121.9(19)
C52 C51 H51 119
C50 C51 H51 119
C51 C52 C53 123.5(19)
C51 C52 H52 118.2
C53 C52 H52 118.2
N7 C53 C52 124.4(17)
N7 C53 C48 119.9(16)
C52 C53 C48 115.6(16)
C55 C54 N6 111.5(14)
C55 C54 H54A 109.3
N6 C54 H54A 109.3
C55 C54 H54B 109.3
N6 C54 H54B 109.3
H54A C54 H54B 108
N8 C55 C56 123.7(17)
N8 C55 C54 116.0(15)
C56 C55 C54 120.0(16)
C57 C56 C55 118.6(17)
C57 C56 H56 120.7
C55 C56 H56 120.7
C56 C57 C58 120.2(17)
C56 C57 H57 119.9
C58 C57 H57 119.9
C57 C58 C59 123.9(17)
C57 C58 C63 117.8(17)
C59 C58 C63 117.9(17)
C60 C59 C58 120.9(19)
C60 C59 H59 119.6
C58 C59 H59 119.6
C59 C60 C61 122(2)
C59 C60 H60 119
C61 C60 H60 119
C62 C61 C60 119.3(19)
C62 C61 H61 120.3
C60 C61 H61 120.3
C61 C62 C63 121.2(18)
C61 C62 H62 119.4
C63 C62 H62 119.4
N8 C63 C62 121.0(16)
N8 C63 C58 120.7(16)
C62 C63 C58 118.2(17)
O4 C64 C65 103.9(15)
O4 C64 C66 113.1(18)
C65 C64 C66 108.7(18)
O4 C64 C67 108.4(17)
C65 C64 C67 107.9(17)
C66 C64 C67 114.2(16)
C64 C65 H65A 109.5
C64 C65 H65B 109.5
H65A C65 H65B 109.5
C64 C65 H65C 109.5
H65A C65 H65C 109.5
H65B C65 H65C 109.5
C64 C66 H66A 109.5
C64 C66 H66B 109.5
H66A C66 H66B 109.5
C64 C66 H66C 109.5
H66A C66 H66C 109.5
H66B C66 H66C 109.5
C72 C67 C68 117.1(19)
C72 C67 C64 124.1(19)
C68 C67 C64 118.8(17)
C69 C68 C67 119(2)
C69 C68 H68 120.3
C67 C68 H68 120.3
C68 C69 C70 124(2)
C68 C69 H69 117.9
C70 C69 H69 117.9
C71 C70 C69 121(2)
C71 C70 H70 119.7
C69 C70 H70 119.7
C72 C71 C70 115.2(19)
C72 C71 H71 122.4
C70 C71 H71 122.4
C71 C72 C67 123(2)
C71 C72 H72 118.4
C67 C72 H72 118.4
C74 C73 C78 117.6(16)
C74 C73 B1 124.4(16)
C78 C73 B1 117.6(16)
C73 C74 C75 123.4(19)
C73 C74 H74 118.3
C75 C74 H74 118.3
C76 C75 C74 119.5(18)
C76 C75 H75 120.2
C74 C75 H75 120.2
C75 C76 C77 120.5(18)
C75 C76 H76 119.8
C77 C76 H76 119.8
C76 C77 C78 120.9(19)
C76 C77 H77 119.6
C78 C77 H77 119.6
C73 C78 C77 118.1(18)
C73 C78 H78 120.9
C77 C78 H78 120.9
C84 C79 C80 115.4(17)
C84 C79 B1 122.4(17)
C80 C79 B1 122.0(16)
C79 C80 C81 122.6(16)
C79 C80 H80 118.7
C81 C80 H80 118.7
C82 C81 C80 118.4(18)
C82 C81 H81 120.8
C80 C81 H81 120.8
C83 C82 C81 119.4(19)
C83 C82 H82 120.3
C81 C82 H82 120.3
C82 C83 C84 121.2(18)
C82 C83 H83 119.4
C84 C83 H83 119.4
C79 C84 C83 122.9(18)
C79 C84 H84 118.5
C83 C84 H84 118.5
C86 C85 C90 113.8(16)
C86 C85 B1 122.7(15)
C90 C85 B1 123.4(16)
C85 C86 C87 121.9(16)
C85 C86 H86 119
C87 C86 H86 119
C88 C87 C86 122.2(16)
C88 C87 H87 118.9
C86 C87 H87 118.9
C87 C88 C89 113.5(17)
C87 C88 H88 123.2
C89 C88 H88 123.2
C90 C89 C88 123.2(17)
C90 C89 H89 118.4
C88 C89 H89 118.4
C89 C90 C85 124.5(17)
C89 C90 H90 117.7
C85 C90 H90 117.7
C92 C91 C96 112.4(16)
C92 C91 B1 127.7(15)
C96 C91 B1 119.7(15)
C93 C92 C91 124.4(16)
C93 C92 H92 117.8
C91 C92 H92 117.8
C94 C93 C92 119.7(18)
C94 C93 H93 120.2
C92 C93 H93 120.2
C95 C94 C93 119.9(18)
C95 C94 H94 120.1
C93 C94 H94 120.1
C94 C95 C96 120.9(17)
C94 C95 H95 119.5
C96 C95 H95 119.5
C95 C96 C91 122.4(18)
C95 C96 H96 118.8
C91 C96 H96 118.8
C102 C97 C98 115.9(19)
C102 C97 B2 123.9(19)
C98 C97 B2 119.3(17)
C99 C98 C97 121.4(19)
C99 C98 H98 119.3
C97 C98 H98 119.3
C100 C99 C98 121(2)
C100 C99 H99 119.5
C98 C99 H99 119.5
C99 C100 C101 118(2)
C99 C100 H100 121.2
C101 C100 H100 121.2
C102 C101 C100 123(2)
C102 C101 H101 118.6
C100 C101 H101 118.6
C101 C102 C97 120(2)
C101 C102 H102 119.8
C97 C102 H102 119.8
C108 C103 C104 112.3(18)
C108 C103 B2 126.6(17)
C104 C103 B2 120.5(17)
C103 C104 C105 124.4(19)
C103 C104 H104 117.8
C105 C104 H104 117.8
C106 C105 C104 120(2)
C106 C105 H105 120.2
C104 C105 H105 120.2
C107 C106 C105 118(2)
C107 C106 H106 121.1
C105 C106 H106 121.1
C106 C107 C108 120(2)
C106 C107 H107 120.2
C108 C107 H107 120.2
C103 C108 C107 126.0(18)
C103 C108 H108 117
C107 C108 H108 117
C114 C109 C110 116.9(18)
C114 C109 B2 121.6(17)
C110 C109 B2 121.3(16)
C111 C110 C109 123.9(18)
C111 C110 H110 118.1
C109 C110 H110 118.1
C112 C111 C110 116.9(19)
C112 C111 H111 121.6
C110 C111 H111 121.6
C113 C112 C111 121.8(19)
C113 C112 H112 119.1
C111 C112 H112 119.1
C112 C113 C114 120.1(18)
C112 C113 H113 119.9
C114 C113 H113 119.9
C109 C114 C113 120.0(18)
C109 C114 H114 120
C113 C114 H114 120
C120 C115 C116 119.4(17)
C120 C115 B2 122.5(17)
C116 C115 B2 118.0(16)
C115 C116 C117 119.7(17)
C115 C116 H116 120.2
C117 C116 H116 120.2
C118 C117 C116 119.1(18)
C118 C117 H117 120.4
C116 C117 H117 120.4
C117 C118 C119 120.5(18)
C117 C118 H118 119.8
C119 C118 H118 119.8
C120 C119 C118 119.6(18)
C120 C119 H119 120.2
C118 C119 H119 120.2
C119 C120 C115 121.7(18)
C119 C120 H120 119.2
C115 C120 H120 119.2
C122 C121 H12A 109.5
C122 C121 H12B 109.5
H12A C121 H12B 109.5
C122 C121 H12C 109.5
H12A C121 H12C 109.5
H12B C121 H12C 109.5
O5 C122 C121 110(2)
O5 C122 H12D 109.6
C121 C122 H12D 109.6
O5 C122 H12E 109.6
C121 C122 H12E 109.6
H12D C122 H12E 108.1
O5 C123 C124 105(2)
O5 C123 H12F 110.8
C124 C123 H12F 110.8
O5 C123 H12G 110.8
C124 C123 H12G 110.8
H12F C123 H12G 108.8
C123 C124 H12H 109.5
C123 C124 H12I 109.5
H12H C124 H12I 109.5
C123 C124 H12J 109.5
H12H C124 H12J 109.5
H12I C124 H12J 109.5
C126 C125 H12K 109.5
C126 C125 H12L 109.5
H12K C125 H12L 109.5
C126 C125 H12M 109.5
H12K C125 H12M 109.5
H12L C125 H12M 109.5
N9 C126 C125 175(3)
C128 C127 H12N 109.5
C128 C127 H12O 109.5
H12N C127 H12O 109.5
C128 C127 H12P 109.5
H12N C127 H12P 109.5
H12O C127 H12P 109.5
N10 C128 C127 169(2)
C130 C129 H12Q 109.5
C130 C129 H12R 109.5
H12Q C129 H12R 109.5
C130 C129 H12S 109.5
H12Q C129 H12S 109.5
H12R C129 H12S 109.5
O6 C130 C129 111(2)
O6 C130 H13A 109.5
C129 C130 H13A 109.5
O6 C130 H13B 109.5
C129 C130 H13B 109.5
H13A C130 H13B 108.1
O6 C131 C132 104(2)
O6 C131 H13C 110.9
C132 C131 H13C 110.9
O6 C131 H13D 110.9
C132 C131 H13D 110.9
H13C C131 H13D 108.9
C131 C132 H13E 109.5
C131 C132 H13F 109.5
H13E C132 H13F 109.5
C131 C132 H13G 109.5
H13E C132 H13G 109.5
H13F C132 H13G 109.5
C4 N1 C6 122.8(14)
C4 N1 Mn1 121.4(12)
C6 N1 Mn1 115.1(10)
C8 N2 C7 109.7(13)
C8 N2 C18 107.5(12)
C7 N2 C18 111.8(13)
C8 N2 Mn1 109.6(11)
C7 N2 Mn1 105.2(10)
C18 N2 Mn1 113.0(10)
C9 N3 C17 118.3(15)
C9 N3 Mn1 108.7(12)
C17 N3 Mn1 132.9(11)
C19 N4 C27 121.7(16)
C19 N4 Mn1 109.8(12)
C27 N4 Mn1 127.0(11)
C40 N5 C42 118.1(15)
C40 N5 Mn2 125.1(12)
C42 N5 Mn2 116.4(10)
C44 N6 C43 111.6(15)
C44 N6 C54 107.2(13)
C43 N6 C54 111.5(14)
C44 N6 Mn2 111.8(11)
C43 N6 Mn2 106.3(10)
C54 N6 Mn2 108.4(11)
C45 N7 C53 121.4(15)
C45 N7 Mn2 107.4(11)
C53 N7 Mn2 129.9(11)
C55 N8 C63 118.7(15)
C55 N8 Mn2 110.1(12)
C63 N8 Mn2 130.9(11)
O2 O1 Mn1 117.3(9)
O1 O2 C28 112.3(12)
O4 O3 Mn2 106.2(8)
C64 O4 O3 106.0(13)
C122 O5 C123 113.5(19)
C130 O6 C131 112.0(17)
C85 B1 C91 103.5(15)
C85 B1 C79 113.5(16)
C91 B1 C79 111.9(15)
C85 B1 C73 114.4(15)
C91 B1 C73 110.6(15)
C79 B1 C73 103.3(15)
C97 B2 C115 107.0(16)
C97 B2 C103 111.9(16)
C115 B2 C103 111.0(16)
C97 B2 C109 111.4(16)
C115 B2 C109 112.8(15)
C103 B2 C109 102.8(16)
C3 S1 Mn1 102.1(6)
C39 S2 Mn2 101.4(6)
O1 Mn1 N1 169.5(6)
O1 Mn1 N2 97.3(5)
N1 Mn1 N2 81.1(6)
O1 Mn1 S1 99.0(4)
N1 Mn1 S1 83.4(4)
N2 Mn1 S1 163.5(4)
O1 Mn1 N4 86.3(5)
N1 Mn1 N4 83.3(5)
N2 Mn1 N4 74.8(5)
S1 Mn1 N4 108.8(4)
O1 Mn1 N3 91.7(5)
N1 Mn1 N3 97.6(5)
N2 Mn1 N3 71.9(5)
S1 Mn1 N3 105.0(4)
N4 Mn1 N3 146.1(5)
O3 Mn2 N5 179.3(5)
O3 Mn2 N6 98.9(5)
N5 Mn2 N6 81.7(6)
O3 Mn2 S2 95.2(4)
N5 Mn2 S2 84.1(4)
N6 Mn2 S2 165.6(4)
O3 Mn2 N8 81.7(5)
N5 Mn2 N8 98.8(5)
N6 Mn2 N8 72.8(5)
S2 Mn2 N8 106.8(4)
O3 Mn2 N7 99.0(5)
N5 Mn2 N7 80.9(5)
N6 Mn2 N7 74.9(5)
S2 Mn2 N7 105.6(3)
N8 Mn2 N7 147.4(5)

loop_
_geom_bond_atom_site_label_1
_geom_bond_atom_site_label_2
_geom_bond_distance
C1 C3 1.51(2)
C1 H1A 0.98
C1 H1B 0.98
C1 H1C 0.98
C2 C3 1.58(2)
C2 H2A 0.98
C2 H2B 0.98
C2 H2C 0.98
C3 C4 1.44(2)
C3 S1 1.828(17)
C4 N1 1.33(2)
C4 C5 1.57(2)
C5 H5A 0.98
C5 H5B 0.98
C5 H5C 0.98
C6 N1 1.44(2)
C6 C7 1.53(2)
C6 H6A 0.99
C6 H6B 0.99
C7 N2 1.49(2)
C7 H7A 0.99
C7 H7B 0.99
C8 N2 1.43(2)
C8 C9 1.51(2)
C8 H8A 0.99
C8 H8B 0.99
C9 N3 1.29(2)
C9 C10 1.41(2)
C10 C11 1.33(2)
C10 H10 0.95
C11 C12 1.41(2)
C11 H11 0.95
C12 C17 1.38(2)
C12 C13 1.40(2)
C13 C14 1.37(2)
C13 H13 0.95
C14 C15 1.42(2)
C14 H14 0.95
C15 C16 1.36(2)
C15 H15 0.95
C16 C17 1.45(2)
C16 H16 0.95
C17 N3 1.39(2)
C18 C19 1.48(2)
C18 N2 1.51(2)
C18 H18A 0.99
C18 H18B 0.99
C19 N4 1.26(2)
C19 C20 1.48(2)
C20 C21 1.35(2)
C20 H20 0.95
C21 C22 1.43(2)
C21 H21 0.95
C22 C27 1.38(2)
C22 C23 1.40(2)
C23 C24 1.35(2)
C23 H23 0.95
C24 C25 1.39(2)
C24 H24 0.95
C25 C26 1.40(2)
C25 H25 0.95
C26 C27 1.37(2)
C26 H26 0.95
C27 N4 1.39(2)
C28 O2 1.45(2)
C28 C31 1.45(2)
C28 C30 1.55(2)
C28 C29 1.57(2)
C29 H29A 0.98
C29 H29B 0.98
C29 H29C 0.98
C30 H30A 0.98
C30 H30B 0.98
C30 H30C 0.98
C31 C36 1.34(3)
C31 C32 1.38(2)
C32 C33 1.45(3)
C32 H32 0.95
C33 C34 1.34(3)
C33 H33 0.95
C34 C35 1.40(3)
C34 H34 0.95
C35 C36 1.32(3)
C35 H35 0.95
C36 H36 0.95
C37 C39 1.66(2)
C37 H37A 0.98
C37 H37B 0.98
C37 H37C 0.98
C38 C39 1.52(2)
C38 H38A 0.98
C38 H38B 0.98
C38 H38C 0.98
C39 C40 1.52(2)
C39 S2 1.850(19)
C40 N5 1.294(18)
C40 C41 1.49(2)
C41 H41A 0.98
C41 H41B 0.98
C41 H41C 0.98
C42 N5 1.47(2)
C42 C43 1.50(2)
C42 H42A 0.99
C42 H42B 0.99
C43 N6 1.49(2)
C43 H43A 0.99
C43 H43B 0.99
C44 N6 1.46(2)
C44 C45 1.52(2)
C44 H44A 0.99
C44 H44B 0.99
C45 N7 1.317(19)
C45 C46 1.40(2)
C46 C47 1.37(2)
C46 H46 0.95
C47 C48 1.37(2)
C47 H47 0.95
C48 C49 1.40(2)
C48 C53 1.44(2)
C49 C50 1.40(2)
C49 H49 0.95
C50 C51 1.41(3)
C50 H50 0.95
C51 C52 1.34(2)
C51 H51 0.95
C52 C53 1.39(2)
C52 H52 0.95
C53 N7 1.333(19)
C54 C55 1.47(2)
C54 N6 1.49(2)
C54 H54A 0.99
C54 H54B 0.99
C55 N8 1.31(2)
C55 C56 1.42(2)
C56 C57 1.35(2)
C56 H56 0.95
C57 C58 1.40(2)
C57 H57 0.95
C58 C59 1.42(2)
C58 C63 1.45(2)
C59 C60 1.32(2)
C59 H59 0.95
C60 C61 1.42(2)
C60 H60 0.95
C61 C62 1.35(2)
C61 H61 0.95
C62 C63 1.41(2)
C62 H62 0.95
C63 N8 1.36(2)
C64 O4 1.39(2)
C64 C65 1.48(2)
C64 C66 1.52(3)
C64 C67 1.55(3)
C65 H65A 0.98
C65 H65B 0.98
C65 H65C 0.98
C66 H66A 0.98
C66 H66B 0.98
C66 H66C 0.98
C67 C72 1.41(2)
C67 C68 1.45(3)
C68 C69 1.25(3)
C68 H68 0.95
C69 C70 1.41(3)
C69 H69 0.95
C70 C71 1.41(3)
C70 H70 0.95
C71 C72 1.39(3)
C71 H71 0.95
C72 H72 0.95
C73 C74 1.37(2)
C73 C78 1.40(2)
C73 B1 1.68(3)
C74 C75 1.39(2)
C74 H74 0.95
C75 C76 1.33(2)
C75 H75 0.95
C76 C77 1.37(3)
C76 H76 0.95
C77 C78 1.44(2)
C77 H77 0.95
C78 H78 0.95
C79 C84 1.33(2)
C79 C80 1.39(2)
C79 B1 1.65(3)
C80 C81 1.40(2)
C80 H80 0.95
C81 C82 1.38(2)
C81 H81 0.95
C82 C83 1.30(2)
C82 H82 0.95
C83 C84 1.41(2)
C83 H83 0.95
C84 H84 0.95
C85 C86 1.35(2)
C85 C90 1.45(2)
C85 B1 1.58(3)
C86 C87 1.45(2)
C86 H86 0.95
C87 C88 1.40(2)
C87 H87 0.95
C88 C89 1.41(2)
C88 H88 0.95
C89 C90 1.32(2)
C89 H89 0.95
C90 H90 0.95
C91 C92 1.38(2)
C91 C96 1.45(2)
C91 B1 1.64(3)
C92 C93 1.38(2)
C92 H92 0.95
C93 C94 1.36(2)
C93 H93 0.95
C94 C95 1.35(2)
C94 H94 0.95
C95 C96 1.36(2)
C95 H95 0.95
C96 H96 0.95
C97 C102 1.41(2)
C97 C98 1.43(2)
C97 B2 1.61(3)
C98 C99 1.39(3)
C98 H98 0.95
C99 C100 1.38(3)
C99 H99 0.95
C100 C101 1.38(3)
C100 H100 0.95
C101 C102 1.38(3)
C101 H101 0.95
C102 H102 0.95
C103 C108 1.33(2)
C103 C104 1.41(2)
C103 B2 1.65(3)
C104 C105 1.42(2)
C104 H104 0.95
C105 C106 1.38(3)
C105 H105 0.95
C106 C107 1.37(3)
C106 H106 0.95
C107 C108 1.43(2)
C107 H107 0.95
C108 H108 0.95
C109 C114 1.34(2)
C109 C110 1.43(2)
C109 B2 1.68(3)
C110 C111 1.38(2)
C110 H110 0.95
C111 C112 1.37(2)
C111 H111 0.95
C112 C113 1.35(2)
C112 H112 0.95
C113 C114 1.46(2)
C113 H113 0.95
C114 H114 0.95
C115 C120 1.37(2)
C115 C116 1.43(2)
C115 B2 1.65(3)
C116 C117 1.43(2)
C116 H116 0.95
C117 C118 1.36(2)
C117 H117 0.95
C118 C119 1.45(2)
C118 H118 0.95
C119 C120 1.36(2)
C119 H119 0.95
C120 H120 0.95
C121 C122 1.47(3)
C121 H12A 0.98
C121 H12B 0.98
C121 H12C 0.98
C122 O5 1.44(3)
C122 H12D 0.99
C122 H12E 0.99
C123 O5 1.45(3)
C123 C124 1.50(3)
C123 H12F 0.99
C123 H12G 0.99
C124 H12H 0.98
C124 H12I 0.98
C124 H12J 0.98
C125 C126 1.43(4)
C125 H12K 0.98
C125 H12L 0.98
C125 H12M 0.98
C126 N9 1.11(3)
C127 C128 1.45(3)
C127 H12N 0.98
C127 H12O 0.98
C127 H12P 0.98
C128 N10 1.13(2)
C129 C130 1.44(3)
C129 H12Q 0.98
C129 H12R 0.98
C129 H12S 0.98
C130 O6 1.41(2)
C130 H13A 0.99
C130 H13B 0.99
C131 O6 1.46(2)
C131 C132 1.48(3)
C131 H13C 0.99
C131 H13D 0.99
C132 H13E 0.98
C132 H13F 0.98
C132 H13G 0.98
N1 Mn1 2.008(13)
N2 Mn1 2.168(14)
N3 Mn1 2.480(15)
N4 Mn1 2.446(14)
N5 Mn2 1.984(14)
N6 Mn2 2.144(14)
N7 Mn2 2.527(14)
N8 Mn2 2.449(14)
O1 O2 1.430(16)
O1 Mn1 1.844(11)
O3 O4 1.507(17)
O3 Mn2 1.845(12)
S1 Mn1 2.276(5)
S2 Mn2 2.267(5)
